data_1547736
loop_
_publ_author_name
'Wang, Chengfeng'
'Lu, Zhan'

_publ_section_title
;
 Intermolecular [2 + 2] Cycloaddition of 1,4-Dihydropyridines with Olefins
 via Energy Transfer.
;
_journal_issue 21
_journal_name_full 'Organic letters'
_journal_page_first 5888
_journal_page_last 5891
_journal_paper_doi 10.1021/acs.orglett.7b02881
_journal_volume 19
_journal_year 2017
_chemical_absolute_configuration unk
_chemical_formula_moiety 'C31 H37 N O4'
_chemical_formula_sum 'C31 H37 N O4'
_chemical_formula_weight 487.61
_space_group_crystal_system monoclinic
_space_group_IT_number 4
_space_group_name_Hall 'P 2yb'
_space_group_name_H-M_alt 'P 1 21 1'
_symmetry_space_group_name_Hall 'P 2yb'
_symmetry_space_group_name_H-M 'P 1 21 1'
_atom_sites_solution_hydrogens geom
_atom_sites_solution_primary direct
_audit_creation_date 2017-07-24
_audit_creation_method
;
Olex2 1.2
(compiled 2017.03.28 svn.r3405 for OlexSys, GUI svn.r5337)
;
_cell_angle_alpha 90
_cell_angle_beta 91.057(8)
_cell_angle_gamma 90
_cell_formula_units_Z 2
_cell_length_a 7.4590(6)
_cell_length_b 15.3140(13)
_cell_length_c 11.5062(13)
_cell_measurement_reflns_used 2044
_cell_measurement_temperature 170.1
_cell_measurement_theta_max 29.3370
_cell_measurement_theta_min 3.0320
_cell_volume 1314.1(2)
_computing_cell_refinement
;
CrysAlisPro, Agilent Technologies,
Version 1.171.35.11 (release 16-05-2011 CrysAlis171 .NET)
(compiled May 16 2011,17:55:39)
;
_computing_data_collection
;
CrysAlisPro, Agilent Technologies,
Version 1.171.35.11 (release 16-05-2011 CrysAlis171 .NET)
(compiled May 16 2011,17:55:39)
;
_computing_data_reduction
;
CrysAlisPro, Agilent Technologies,
Version 1.171.35.11 (release 16-05-2011 CrysAlis171 .NET)
(compiled May 16 2011,17:55:39)
;
_computing_molecular_graphics 'Olex2 (Dolomanov et al., 2009)'
_computing_publication_material 'Olex2 (Dolomanov et al., 2009)'
_computing_structure_refinement 'ShelXL (Sheldrick, 2015)'
_computing_structure_solution 'ShelXS (Sheldrick, 2008)'
_diffrn_ambient_temperature 170.1
_diffrn_detector_area_resol_mean 10.3592
_diffrn_measured_fraction_theta_full 0.998
_diffrn_measured_fraction_theta_max 0.998
_diffrn_measurement_details
;
#__ type_ start__ end____ width___ exp.time_
  1 omega  -38.00   50.00   1.0000    6.0000
omega____ theta____ kappa____ phi______ frames
    -      -11.4683   38.0000  120.0000 88

#__ type_ start__ end____ width___ exp.time_
  2 omega  -66.00   21.00   1.0000    6.0000
omega____ theta____ kappa____ phi______ frames
    -      -11.4683  -72.0000 -176.0000 87

#__ type_ start__ end____ width___ exp.time_
  3 omega  -87.00   15.00   1.0000    6.0000
omega____ theta____ kappa____ phi______ frames
    -      -11.4683  -38.0000  -60.0000 102
;
_diffrn_measurement_device_type 'Xcalibur, Atlas, Gemini ultra'
_diffrn_measurement_method '\w scans'
_diffrn_orient_matrix_UB_11 -0.0107604000
_diffrn_orient_matrix_UB_12 -0.0134367000
_diffrn_orient_matrix_UB_13 -0.0586860000
_diffrn_orient_matrix_UB_21 -0.0562463000
_diffrn_orient_matrix_UB_22 -0.0347068000
_diffrn_orient_matrix_UB_23 0.0177691000
_diffrn_orient_matrix_UB_31 -0.0760105000
_diffrn_orient_matrix_UB_32 0.0275464000
_diffrn_orient_matrix_UB_33 -0.0062727000
_diffrn_radiation_monochromator graphite
_diffrn_radiation_type MoK\a
_diffrn_radiation_wavelength 0.71073
_diffrn_reflns_av_R_equivalents 0.0907
_diffrn_reflns_av_unetI/netI 0.0820
_diffrn_reflns_Laue_measured_fraction_full 0.998
_diffrn_reflns_Laue_measured_fraction_max 0.998
_diffrn_reflns_limit_h_max 8
_diffrn_reflns_limit_h_min -8
_diffrn_reflns_limit_k_max 16
_diffrn_reflns_limit_k_min -18
_diffrn_reflns_limit_l_max 13
_diffrn_reflns_limit_l_min -12
_diffrn_reflns_number 8066
_diffrn_reflns_point_group_measured_fraction_full 0.865
_diffrn_reflns_point_group_measured_fraction_max 0.863
_diffrn_reflns_theta_full 25.242
_diffrn_reflns_theta_max 25.342
_diffrn_reflns_theta_min 3.038
_diffrn_source 'Enhance (Mo) X-ray Source'
_exptl_absorpt_coefficient_mu 0.081
_exptl_absorpt_correction_T_max 1.00000
_exptl_absorpt_correction_T_min 0.38775
_exptl_absorpt_correction_type multi-scan
_exptl_absorpt_process_details
;
CrysAlisPro, Agilent Technologies,
Version 1.171.35.11 (release 16-05-2011 CrysAlis171 .NET)
(compiled May 16 2011,17:55:39)
Empirical absorption correction using spherical harmonics,
 implemented in SCALE3 ABSPACK scaling algorithm.
;
_exptl_crystal_colour colourless
_exptl_crystal_colour_primary colourless
_exptl_crystal_density_diffrn 1.232
_exptl_crystal_description block
_exptl_crystal_F_000 524
_exptl_crystal_size_max 0.49
_exptl_crystal_size_mid 0.46
_exptl_crystal_size_min 0.43
_refine_diff_density_max 0.445
_refine_diff_density_min -0.412
_refine_diff_density_rms 0.091
_refine_ls_abs_structure_details
;
 Flack x determined using 900 quotients [(I+)-(I-)]/[(I+)+(I-)]
 (Parsons, Flack and Wagner, Acta Cryst. B69 (2013) 249-259).
;
_refine_ls_abs_structure_Flack -0.7(10)
_refine_ls_extinction_method none
_refine_ls_goodness_of_fit_ref 1.056
_refine_ls_hydrogen_treatment constr
_refine_ls_matrix_type full
_refine_ls_number_parameters 329
_refine_ls_number_reflns 4152
_refine_ls_number_restraints 1
_refine_ls_restrained_S_all 1.056
_refine_ls_R_factor_all 0.1095
_refine_ls_R_factor_gt 0.0919
_refine_ls_shift/su_max 0.000
_refine_ls_shift/su_mean 0.000
_refine_ls_structure_factor_coef Fsqd
_refine_ls_weighting_details 'w=1/[\s^2^(Fo^2^)+(0.1795P)^2^] where P=(Fo^2^+2Fc^2^)/3'
_refine_ls_weighting_scheme calc
_refine_ls_wR_factor_gt 0.2381
_refine_ls_wR_factor_ref 0.2705
_reflns_Friedel_coverage 0.664
_reflns_Friedel_fraction_full 0.720
_reflns_Friedel_fraction_max 0.718
_reflns_number_gt 3185
_reflns_number_total 4152
_reflns_threshold_expression 'I > 2\s(I)'
_cod_data_source_file ol7b02881_si_005.cif
_cod_data_source_block 170720_wcf12008
_cod_depositor_comments 'Adding full bibliography for 1547735--1547738.cif.'
_cod_database_code 1547736
_shelx_shelxl_version_number 2016/6
_chemical_oxdiff_formula 'c h n o'
_shelx_space_group_comment
;
The symmetry employed for this shelxl refinement is uniquely defined
by the following loop, which should always be used as a source of
symmetry information in preference to the above space-group names.
They are only intended as comments.
;
_shelx_estimated_absorpt_t_max 0.966
_shelx_estimated_absorpt_t_min 0.962
_reflns_odcompleteness_completeness 99.75
_reflns_odcompleteness_iscentric 1
_reflns_odcompleteness_theta 26.32
_olex2_refinement_description
;
1. Fixed Uiso
 At 1.2 times of:
  All C(H) groups, All C(H,H) groups, All N(H) groups
 At 1.5 times of:
  All C(H,H,H) groups
2.a Ternary CH refined with riding coordinates:
 C17(H17)
2.b Secondary CH2 refined with riding coordinates:
 C8(H8A,H8B), C9(H9A,H9B), C10(H10A,H10B), C11(H11A,H11B), C14(H14A,H14B),
 C20(H20A,H20B), C29(H29A,H29B)
2.c Aromatic/amide H refined with riding coordinates:
 N1(H1), C1(H1A), C2(H2), C3(H3), C4(H4), C23(H23), C24(H24), C25(H25),
 C26(H26), C27(H27)
2.d Idealised Me refined as rotating group:
 C2AA(H2AA,H2AB,H2AC), C18(H18A,H18B,H18C), C21(H21A,H21B,H21C), C30(H30A,H30B,
 H30C)
;
_olex2_submission_special_instructions 'No special instructions were received'

loop_
_space_group_symop_operation_xyz
'x, y, z'
'-x, y+1/2, -z'

loop_
_atom_site_label
_atom_site_type_symbol
_atom_site_fract_x
_atom_site_fract_y
_atom_site_fract_z
_atom_site_U_iso_or_equiv
_atom_site_adp_type
_atom_site_occupancy
_atom_site_site_symmetry_order
_atom_site_calc_flag
_atom_site_refinement_flags_posn
O1 O 0.3167(8) 0.6350(3) 0.2610(6) 0.0670(16) Uani 1 1 d .
O2 O 0.5947(6) 0.6679(3) 0.2054(4) 0.0470(11) Uani 1 1 d .
O3 O 0.8598(5) 0.9861(4) 0.2482(4) 0.0523(12) Uani 1 1 d .
O4 O 0.6674(6) 1.0222(3) 0.1030(5) 0.0528(13) Uani 1 1 d .
N1 N 0.2292(7) 0.9130(4) 0.2577(5) 0.0393(12) Uani 1 1 d .
H1 H 0.119033 0.932784 0.248917 0.047 Uiso 1 1 calc R
C1 C 0.2622(10) 0.9028(5) 0.5438(7) 0.0550(18) Uani 1 1 d .
H1A H 0.360268 0.863710 0.536153 0.066 Uiso 1 1 calc R
C2 C 0.1215(14) 0.8789(8) 0.6167(7) 0.076(3) Uani 1 1 d .
H2 H 0.122347 0.823922 0.654967 0.091 Uiso 1 1 calc R
C2AA C 0.0793(9) 0.7780(5) 0.2951(7) 0.0487(16) Uani 1 1 d .
H2AA H 0.033899 0.745145 0.227603 0.073 Uiso 1 1 calc GR
H2AB H -0.010787 0.820699 0.318687 0.073 Uiso 1 1 calc GR
H2AC H 0.104216 0.737588 0.359464 0.073 Uiso 1 1 calc GR
C3 C -0.0195(13) 0.9372(8) 0.6318(7) 0.075(3) Uani 1 1 d .
H3 H -0.115071 0.923147 0.681898 0.090 Uiso 1 1 calc R
C4 C -0.0183(10) 1.0143(9) 0.5741(7) 0.073(3) Uani 1 1 d .
H4 H -0.114930 1.053761 0.584857 0.087 Uiso 1 1 calc R
C5 C 0.1224(9) 1.0391(6) 0.4974(6) 0.0529(18) Uani 1 1 d .
C6 C 0.2648(8) 0.9810(5) 0.4822(5) 0.0425(15) Uani 1 1 d .
C7 C 0.4169(8) 0.9994(4) 0.3985(6) 0.0392(14) Uani 1 1 d .
C8 C 0.5136(9) 1.0866(5) 0.4265(8) 0.0531(19) Uani 1 1 d .
H8A H 0.560280 1.081733 0.507336 0.064 Uiso 1 1 calc R
H8B H 0.619378 1.089176 0.375916 0.064 Uiso 1 1 calc R
C9 C 0.4225(12) 1.1740(5) 0.4170(9) 0.068(2) Uani 1 1 d .
H9A H 0.511446 1.218925 0.440684 0.082 Uiso 1 1 calc R
H9B H 0.393469 1.184088 0.333804 0.082 Uiso 1 1 calc R
C10 C 0.2574(11) 1.1907(6) 0.4829(8) 0.066(2) Uani 1 1 d .
H10A H 0.218348 1.251830 0.470805 0.079 Uiso 1 1 calc R
H10B H 0.282085 1.182131 0.566994 0.079 Uiso 1 1 calc R
C11 C 0.1090(11) 1.1287(6) 0.4427(7) 0.065(2) Uani 1 1 d .
H11A H -0.008474 1.154668 0.461715 0.077 Uiso 1 1 calc R
H11B H 0.113445 1.122571 0.357126 0.077 Uiso 1 1 calc R
C12 C 0.3706(8) 0.9781(4) 0.2641(6) 0.0382(14) Uani 1 1 d .
C13 C 0.5567(8) 0.9323(4) 0.2556(5) 0.0365(14) Uani 1 1 d .
C14 C 0.5674(8) 0.9289(4) 0.3898(5) 0.0381(14) Uani 1 1 d .
H14A H 0.684421 0.948327 0.422527 0.046 Uiso 1 1 calc R
H14B H 0.533136 0.871564 0.422381 0.046 Uiso 1 1 calc R
C15 C 0.2486(8) 0.8246(4) 0.2637(5) 0.0406(14) Uani 1 1 d .
C16 C 0.4078(8) 0.7850(4) 0.2383(6) 0.0397(14) Uani 1 1 d .
C17 C 0.5632(8) 0.8396(4) 0.1978(5) 0.0364(13) Uani 1 1 d .
H17 H 0.674855 0.810680 0.227902 0.044 Uiso 1 1 calc R
C18 C 0.3214(9) 1.0510(5) 0.1792(6) 0.0473(16) Uani 1 1 d .
H18A H 0.202304 1.073735 0.197168 0.071 Uiso 1 1 calc GR
H18B H 0.320412 1.028028 0.099666 0.071 Uiso 1 1 calc GR
H18C H 0.409926 1.098092 0.186075 0.071 Uiso 1 1 calc GR
C19 C 0.4272(9) 0.6904(4) 0.2391(6) 0.0438(15) Uani 1 1 d .
C20 C 0.6336(10) 0.5763(5) 0.1930(7) 0.0509(17) Uani 1 1 d .
H20A H 0.544000 0.548419 0.140345 0.061 Uiso 1 1 calc R
H20B H 0.629808 0.546840 0.269483 0.061 Uiso 1 1 calc R
C21 C 0.8160(10) 0.5691(5) 0.1436(7) 0.0547(18) Uani 1 1 d .
H21A H 0.905781 0.585641 0.202895 0.082 Uiso 1 1 calc GR
H21B H 0.825267 0.608095 0.076520 0.082 Uiso 1 1 calc GR
H21C H 0.837188 0.508737 0.119060 0.082 Uiso 1 1 calc GR
C22 C 0.5755(9) 0.8408(4) 0.0664(5) 0.0408(14) Uani 1 1 d .
C23 C 0.7402(11) 0.8242(6) 0.0146(7) 0.061(2) Uani 1 1 d .
H23 H 0.843553 0.811964 0.061336 0.073 Uiso 1 1 calc R
C24 C 0.7512(14) 0.8258(7) -0.1064(8) 0.079(3) Uani 1 1 d .
H24 H 0.863181 0.815212 -0.141916 0.095 Uiso 1 1 calc R
C25 C 0.6039(15) 0.8423(6) -0.1741(8) 0.074(3) Uani 1 1 d .
H25 H 0.613635 0.841999 -0.256295 0.088 Uiso 1 1 calc R
C26 C 0.4429(12) 0.8592(5) -0.1256(6) 0.059(2) Uani 1 1 d .
H26 H 0.341709 0.873055 -0.173413 0.071 Uiso 1 1 calc R
C27 C 0.4269(10) 0.8560(4) -0.0041(6) 0.0470(16) Uani 1 1 d .
H27 H 0.313044 0.864374 0.029817 0.056 Uiso 1 1 calc R
C28 C 0.7130(8) 0.9837(4) 0.2055(6) 0.0408(14) Uani 1 1 d .
C29 C 0.8142(10) 1.0652(6) 0.0406(8) 0.066(2) Uani 1 1 d .
H29A H 0.929501 1.036296 0.060537 0.079 Uiso 1 1 calc R
H29B H 0.793214 1.059786 -0.044288 0.079 Uiso 1 1 calc R
C30 C 0.8232(18) 1.1572(7) 0.0728(15) 0.113(5) Uani 1 1 d .
H30A H 0.883306 1.163034 0.148910 0.170 Uiso 1 1 calc GR
H30B H 0.701532 1.181019 0.076804 0.170 Uiso 1 1 calc GR
H30C H 0.890814 1.189373 0.014494 0.170 Uiso 1 1 calc GR

loop_
_atom_site_aniso_label
_atom_site_aniso_U_11
_atom_site_aniso_U_22
_atom_site_aniso_U_33
_atom_site_aniso_U_23
_atom_site_aniso_U_13
_atom_site_aniso_U_12
O1 0.069(3) 0.039(3) 0.094(4) 0.003(3) 0.041(3) -0.004(2)
O2 0.049(2) 0.039(2) 0.053(3) 0.000(2) 0.014(2) 0.000(2)
O3 0.033(2) 0.062(3) 0.062(3) -0.001(2) 0.009(2) -0.002(2)
O4 0.044(3) 0.047(3) 0.067(3) 0.014(2) 0.019(2) -0.004(2)
N1 0.035(3) 0.042(3) 0.041(3) -0.006(2) 0.005(2) 0.001(2)
C1 0.072(5) 0.054(4) 0.040(4) -0.001(3) 0.013(3) -0.014(4)
C2 0.100(7) 0.094(7) 0.034(4) 0.005(4) 0.008(4) -0.047(6)
C2AA 0.044(3) 0.049(4) 0.054(4) 0.001(3) 0.018(3) -0.001(3)
C3 0.069(5) 0.116(9) 0.040(5) -0.009(5) 0.009(4) -0.025(6)
C4 0.044(4) 0.130(9) 0.044(4) -0.018(5) 0.009(3) 0.002(4)
C5 0.045(4) 0.082(5) 0.032(3) -0.012(3) 0.006(3) 0.007(3)
C6 0.039(3) 0.058(4) 0.030(3) -0.007(3) 0.009(2) -0.008(3)
C7 0.039(3) 0.040(3) 0.038(3) 0.000(3) 0.011(2) 0.003(3)
C8 0.044(4) 0.045(4) 0.071(5) -0.019(3) 0.012(3) 0.001(3)
C9 0.078(5) 0.045(4) 0.081(6) -0.010(4) 0.006(5) -0.001(4)
C10 0.080(5) 0.063(5) 0.055(5) -0.011(4) 0.017(4) 0.023(4)
C11 0.066(5) 0.087(6) 0.041(4) -0.019(4) 0.003(3) 0.033(4)
C12 0.034(3) 0.039(3) 0.042(3) -0.001(3) 0.007(2) 0.001(2)
C13 0.039(3) 0.035(3) 0.036(3) -0.002(3) 0.004(3) 0.004(2)
C14 0.036(3) 0.042(3) 0.037(3) -0.004(3) 0.000(2) 0.003(3)
C15 0.044(3) 0.046(4) 0.032(3) -0.005(3) 0.008(3) -0.001(3)
C16 0.036(3) 0.043(3) 0.040(3) -0.004(3) 0.004(3) -0.002(2)
C17 0.043(3) 0.037(3) 0.030(3) 0.003(2) 0.008(2) -0.003(3)
C18 0.045(4) 0.052(4) 0.045(4) 0.008(3) 0.015(3) 0.008(3)
C19 0.049(3) 0.039(3) 0.044(4) -0.001(3) 0.020(3) -0.003(3)
C20 0.057(4) 0.040(3) 0.055(4) -0.001(3) 0.012(3) 0.004(3)
C21 0.065(4) 0.059(4) 0.041(4) -0.008(3) 0.009(3) 0.007(4)
C22 0.051(3) 0.039(3) 0.033(3) -0.001(3) 0.022(3) -0.004(3)
C23 0.066(5) 0.069(5) 0.049(4) 0.005(4) 0.027(4) 0.012(4)
C24 0.099(7) 0.084(6) 0.056(5) 0.009(5) 0.052(5) 0.013(5)
C25 0.117(7) 0.062(5) 0.043(4) 0.007(4) 0.022(5) 0.016(5)
C26 0.087(6) 0.051(4) 0.040(4) 0.000(3) 0.010(4) -0.011(4)
C27 0.064(4) 0.047(3) 0.031(3) -0.002(3) 0.012(3) -0.009(3)
C28 0.037(3) 0.034(3) 0.051(4) -0.002(3) 0.009(3) 0.002(3)
C29 0.050(4) 0.068(5) 0.079(6) 0.020(4) 0.024(4) -0.009(4)
C30 0.113(8) 0.055(6) 0.174(14) 0.017(7) 0.076(9) -0.003(5)

loop_
_atom_type_symbol
_atom_type_description
_atom_type_scat_dispersion_real
_atom_type_scat_dispersion_imag
_atom_type_scat_source
C C 0.0033 0.0016 'International Tables Vol C Tables 4.2.6.8 and 6.1.1.4'
H H 0.0000 0.0000 'International Tables Vol C Tables 4.2.6.8 and 6.1.1.4'
N N 0.0061 0.0033 'International Tables Vol C Tables 4.2.6.8 and 6.1.1.4'
O O 0.0106 0.0060 'International Tables Vol C Tables 4.2.6.8 and 6.1.1.4'

loop_
_geom_angle_atom_site_label_1
_geom_angle_atom_site_label_2
_geom_angle_atom_site_label_3
_geom_angle
C19 O2 C20 117.6(5)
C28 O4 C29 116.1(5)
C12 N1 H1 116.5
C15 N1 H1 116.5
C15 N1 C12 127.1(5)
C2 C1 H1A 118.5
C6 C1 H1A 118.5
C6 C1 C2 123.0(9)
C1 C2 H2 120.6
C3 C2 C1 118.8(10)
C3 C2 H2 120.6
H2AA C2AA H2AB 109.5
H2AA C2AA H2AC 109.5
H2AB C2AA H2AC 109.5
C15 C2AA H2AA 109.5
C15 C2AA H2AB 109.5
C15 C2AA H2AC 109.5
C2 C3 H3 120.5
C4 C3 C2 119.1(8)
C4 C3 H3 120.5
C3 C4 H4 118.6
C3 C4 C5 122.9(9)
C5 C4 H4 118.6
C4 C5 C11 116.9(8)
C6 C5 C4 118.3(8)
C6 C5 C11 124.7(7)
C1 C6 C5 117.8(6)
C1 C6 C7 119.8(6)
C5 C6 C7 122.4(6)
C6 C7 C8 112.1(6)
C6 C7 C12 114.8(5)
C6 C7 C14 117.1(5)
C8 C7 C12 117.7(6)
C8 C7 C14 106.1(5)
C14 C7 C12 86.6(4)
C7 C8 H8A 106.6
C7 C8 H8B 106.6
H8A C8 H8B 106.5
C9 C8 C7 123.0(6)
C9 C8 H8A 106.6
C9 C8 H8B 106.6
C8 C9 H9A 107.4
C8 C9 H9B 107.4
H9A C9 H9B 106.9
C10 C9 C8 119.7(8)
C10 C9 H9A 107.4
C10 C9 H9B 107.4
C9 C10 H10A 109.6
C9 C10 H10B 109.6
C9 C10 C11 110.1(7)
H10A C10 H10B 108.2
C11 C10 H10A 109.6
C11 C10 H10B 109.6
C5 C11 C10 113.4(7)
C5 C11 H11A 108.9
C5 C11 H11B 108.9
C10 C11 H11A 108.9
C10 C11 H11B 108.9
H11A C11 H11B 107.7
N1 C12 C7 109.3(5)
N1 C12 C13 109.5(5)
N1 C12 C18 107.7(5)
C13 C12 C7 88.6(4)
C18 C12 C7 120.8(6)
C18 C12 C13 119.5(5)
C12 C13 C17 117.9(5)
C14 C13 C12 88.9(4)
C14 C13 C17 113.1(5)
C28 C13 C12 118.5(5)
C28 C13 C14 111.6(5)
C28 C13 C17 106.1(5)
C7 C14 H14A 113.5
C7 C14 H14B 113.5
C13 C14 C7 91.0(4)
C13 C14 H14A 113.5
C13 C14 H14B 113.5
H14A C14 H14B 110.8
N1 C15 C2AA 113.3(5)
N1 C15 C16 121.4(6)
C16 C15 C2AA 125.3(6)
C15 C16 C17 119.6(6)
C15 C16 C19 121.7(6)
C19 C16 C17 118.5(5)
C13 C17 H17 106.6
C16 C17 C13 109.9(5)
C16 C17 H17 106.6
C16 C17 C22 112.1(5)
C22 C17 C13 114.5(5)
C22 C17 H17 106.6
C12 C18 H18A 109.5
C12 C18 H18B 109.5
C12 C18 H18C 109.5
H18A C18 H18B 109.5
H18A C18 H18C 109.5
H18B C18 H18C 109.5
O1 C19 O2 120.9(6)
O1 C19 C16 129.0(6)
O2 C19 C16 110.0(6)
O2 C20 H20A 110.3
O2 C20 H20B 110.3
O2 C20 C21 107.3(6)
H20A C20 H20B 108.5
C21 C20 H20A 110.3
C21 C20 H20B 110.3
C20 C21 H21A 109.5
C20 C21 H21B 109.5
C20 C21 H21C 109.5
H21A C21 H21B 109.5
H21A C21 H21C 109.5
H21B C21 H21C 109.5
C23 C22 C17 119.5(6)
C27 C22 C17 121.6(5)
C27 C22 C23 118.9(6)
C22 C23 H23 120.4
C24 C23 C22 119.3(8)
C24 C23 H23 120.4
C23 C24 H24 119.6
C25 C24 C23 120.8(8)
C25 C24 H24 119.6
C24 C25 H25 119.6
C24 C25 C26 120.8(8)
C26 C25 H25 119.6
C25 C26 H26 120.2
C25 C26 C27 119.6(8)
C27 C26 H26 120.2
C22 C27 C26 120.5(7)
C22 C27 H27 119.7
C26 C27 H27 119.7
O3 C28 O4 124.0(6)
O3 C28 C13 124.2(6)
O4 C28 C13 111.7(5)
O4 C29 H29A 109.7
O4 C29 H29B 109.7
H29A C29 H29B 108.2
C30 C29 O4 109.8(8)
C30 C29 H29A 109.7
C30 C29 H29B 109.7
C29 C30 H30A 109.5
C29 C30 H30B 109.5
C29 C30 H30C 109.5
H30A C30 H30B 109.5
H30A C30 H30C 109.5
H30B C30 H30C 109.5

loop_
_geom_bond_atom_site_label_1
_geom_bond_atom_site_label_2
_geom_bond_distance
O1 C19 1.213(8)
O2 C19 1.359(8)
O2 C20 1.441(8)
O3 C28 1.192(8)
O4 C28 1.357(8)
O4 C29 1.476(9)
N1 H1 0.8800
N1 C12 1.452(8)
N1 C15 1.363(9)
C1 H1A 0.9500
C1 C2 1.404(11)
C1 C6 1.392(11)
C2 H2 0.9500
C2 C3 1.393(16)
C2AA H2AA 0.9800
C2AA H2AB 0.9800
C2AA H2AC 0.9800
C2AA C15 1.501(9)
C3 H3 0.9500
C3 C4 1.355(16)
C4 H4 0.9500
C4 C5 1.434(11)
C5 C6 1.399(10)
C5 C11 1.513(13)
C6 C7 1.528(8)
C7 C8 1.549(9)
C7 C12 1.611(9)
C7 C14 1.562(8)
C8 H8A 0.9900
C8 H8B 0.9900
C8 C9 1.504(11)
C9 H9A 0.9900
C9 H9B 0.9900
C9 C10 1.481(13)
C10 H10A 0.9900
C10 H10B 0.9900
C10 C11 1.523(13)
C11 H11A 0.9900
C11 H11B 0.9900
C12 C13 1.560(8)
C12 C18 1.524(9)
C13 C14 1.546(9)
C13 C17 1.568(8)
C13 C28 1.529(9)
C14 H14A 0.9900
C14 H14B 0.9900
C15 C16 1.370(9)
C16 C17 1.510(8)
C16 C19 1.455(9)
C17 H17 1.0000
C17 C22 1.516(9)
C18 H18A 0.9800
C18 H18B 0.9800
C18 H18C 0.9800
C20 H20A 0.9900
C20 H20B 0.9900
C20 C21 1.488(10)
C21 H21A 0.9800
C21 H21B 0.9800
C21 H21C 0.9800
C22 C23 1.399(9)
C22 C27 1.380(10)
C23 H23 0.9500
C23 C24 1.397(12)
C24 H24 0.9500
C24 C25 1.358(14)
C25 H25 0.9500
C25 C26 1.359(12)
C26 H26 0.9500
C26 C27 1.406(10)
C27 H27 0.9500
C29 H29A 0.9900
C29 H29B 0.9900
C29 C30 1.458(15)
C30 H30A 0.9800
C30 H30B 0.9800
C30 H30C 0.9800
